data_1515779
loop_
_publ_author_name
'Yurkerwich, Kevin'
'Buccella, Daniela'
'Melnick, Jonathan G.'
'Parkin, Gerard'

_publ_section_title
;
 Tris(2-mercapto-1-tert-butylimidazolyl)hydroborato gallium derivatives:
 synthesis of di- and trigallium compounds in a sulfur-rich coordination
 environment
;
_journal_issue 2
_journal_name_full 'Chemical Science'
_journal_page_first 210
_journal_paper_doi 10.1039/c0sc00145g
_journal_volume 1
_journal_year 2010
_chemical_formula_sum 'C23 H36 B Cl11 Ga2 N6 S3'
_chemical_formula_weight 1032.96
_chemical_name_systematic
;
?
;
_space_group_IT_number 2
_symmetry_cell_setting triclinic
_symmetry_space_group_name_Hall '-P 1'
_symmetry_space_group_name_H-M 'P -1'
_atom_sites_solution_hydrogens geom
_atom_sites_solution_primary direct
_atom_sites_solution_secondary difmap
_audit_creation_method SHELXL-97
_cell_angle_alpha 98.2300(10)
_cell_angle_beta 107.1550(10)
_cell_angle_gamma 112.1170(10)
_cell_formula_units_Z 2
_cell_length_a 11.0927(5)
_cell_length_b 14.4146(7)
_cell_length_c 16.1852(8)
_cell_measurement_reflns_used 8686
_cell_measurement_temperature 273(2)
_cell_measurement_theta_max 28.26
_cell_measurement_theta_min 2.24
_cell_volume 2194.38(18)
_computing_cell_refinement 'Bruker SMART'
_computing_data_collection 'Bruker SMART'
_computing_data_reduction 'Bruker SAINT'
_computing_molecular_graphics 'Bruker SHELXTL'
_computing_publication_material 'Bruker SHELXTL'
_computing_structure_refinement 'SHELXL-97 (Sheldrick, 2008)'
_computing_structure_solution 'SHELXS-97 (Sheldrick, 2008)'
_diffrn_ambient_temperature 273(2)
_diffrn_measured_fraction_theta_full 0.991
_diffrn_measured_fraction_theta_max 0.991
_diffrn_measurement_device_type 'CCD area detector'
_diffrn_measurement_method 'phi and omega scans'
_diffrn_radiation_monochromator graphite
_diffrn_radiation_source 'fine-focus sealed tube'
_diffrn_radiation_type MoK\a
_diffrn_radiation_wavelength 0.71073
_diffrn_reflns_av_R_equivalents 0.0150
_diffrn_reflns_av_sigmaI/netI 0.0265
_diffrn_reflns_limit_h_max 13
_diffrn_reflns_limit_h_min -11
_diffrn_reflns_limit_k_max 18
_diffrn_reflns_limit_k_min -17
_diffrn_reflns_limit_l_max 20
_diffrn_reflns_limit_l_min -17
_diffrn_reflns_number 14599
_diffrn_reflns_theta_full 26.37
_diffrn_reflns_theta_max 26.37
_diffrn_reflns_theta_min 1.59
_exptl_absorpt_coefficient_mu 2.066
_exptl_absorpt_correction_T_max 0.5762
_exptl_absorpt_correction_T_min 0.5762
_exptl_absorpt_correction_type empirical
_exptl_absorpt_process_details sadabs
_exptl_crystal_colour colorless
_exptl_crystal_density_diffrn 1.563
_exptl_crystal_density_method 'not measured'
_exptl_crystal_description block
_exptl_crystal_F_000 1036
_exptl_crystal_size_max 0.30
_exptl_crystal_size_mid 0.30
_exptl_crystal_size_min 0.30
_platon_squeeze_details
; The unit cell contains 4 chloroform molecules which have been treated

as a diffuse contribution to the overall scattering without specific

atom positions by SQUEEZE/PLATON.
;
_refine_diff_density_max 0.748
_refine_diff_density_min -0.603
_refine_diff_density_rms 0.070
_refine_ls_extinction_method none
_refine_ls_goodness_of_fit_ref 1.102
_refine_ls_hydrogen_treatment mixed
_refine_ls_matrix_type full
_refine_ls_number_parameters 347
_refine_ls_number_reflns 8883
_refine_ls_number_restraints 1
_refine_ls_restrained_S_all 1.102
_refine_ls_R_factor_all 0.0509
_refine_ls_R_factor_gt 0.0421
_refine_ls_shift/su_max 0.001
_refine_ls_shift/su_mean 0.000
_refine_ls_structure_factor_coef Fsqd
_refine_ls_weighting_details 'calc w=1/[\s^2^(Fo^2^)+(0.0783P)^2^+0.7021P] where P=(Fo^2^+2Fc^2^)/3'
_refine_ls_weighting_scheme calc
_refine_ls_wR_factor_gt 0.1282
_refine_ls_wR_factor_ref 0.1342
_reflns_number_gt 7144
_reflns_number_total 8883
_reflns_threshold_expression >2sigma(I)
_cod_data_source_file c0sc00145g.txt
_cod_data_source_block 2s10p
_cod_depositor_comments
;
The following automatic conversions were performed:

'_symmetry_cell_setting' value 'Triclinic' changed to 'triclinic'
according to
/usr/data/users/saulius/automatic-downloads/retrospective/RSC/lib/dictionaries/cif_core.dic
dictionary named 'cif_core.dic' version 2.4.2 from
2011-04-26.

'_exptl_absorpt_correction_type' value 'EMPIRICAL'
changed to 'empirical' according to
/usr/data/users/saulius/automatic-downloads/retrospective/RSC/lib/dictionaries/cif_core.dic
dictionary named 'cif_core.dic' version 2.4.2 from 2011-04-26.

Automatic conversion script
Id: cif_fix_values 2281 2013-09-26 08:29:07Z andrius 
;
_cod_original_sg_symbol_H-M P-1
_cod_database_code 1515779

loop_
_symmetry_equiv_pos_as_xyz
'x, y, z'
'-x, -y, -z'

loop_
_atom_site_label
_atom_site_type_symbol
_atom_site_fract_x
_atom_site_fract_y
_atom_site_fract_z
_atom_site_U_iso_or_equiv
_atom_site_adp_type
_atom_site_occupancy
_atom_site_symmetry_multiplicity
_atom_site_calc_flag
_atom_site_refinement_flags
Ga1 Ga -0.05255(3) 0.14903(2) 0.08940(2) 0.04187(11) Uani 1 1 d .
Ga2 Ga 0.33459(4) 1.38445(3) 0.66105(3) 0.05706(13) Uani 1 1 d .
S1 S -0.03699(8) 0.12436(7) 0.22737(6) 0.0568(2) Uani 1 1 d .
S2 S 0.16614(7) 0.23678(5) 0.09011(5) 0.04347(17) Uani 1 1 d .
S3 S -0.16307(7) 0.25439(6) 0.06783(5) 0.04287(17) Uani 1 1 d .
Cl1 Cl -0.17512(9) 0.00253(7) -0.01719(7) 0.0697(3) Uani 1 1 d .
Cl2 Cl 0.2451(2) 1.44868(16) 0.56148(12) 0.1302(6) Uani 1 1 d .
Cl3 Cl 0.17081(13) 1.25445(11) 0.67712(10) 0.0985(4) Uani 1 1 d .
Cl4 Cl 0.45910(13) 1.50347(10) 0.78987(8) 0.0918(4) Uani 1 1 d .
Cl5 Cl 0.48116(13) 1.33761(9) 0.62416(8) 0.0784(3) Uani 1 1 d .
B B 0.1388(3) 0.3913(3) 0.2615(2) 0.0430(7) Uani 1 1 d D
H1 H 0.198(3) 0.4668(18) 0.3131(18) 0.052 Uiso 1 1 d D
N11 N 0.1985(2) 0.31590(19) 0.29649(16) 0.0451(6) Uani 1 1 d .
C11 C 0.1388(3) 0.2122(2) 0.29003(19) 0.0454(7) Uani 1 1 d .
N12 N 0.2374(3) 0.1882(2) 0.34023(16) 0.0489(6) Uani 1 1 d .
C12 C 0.3388(3) 0.3565(3) 0.3521(2) 0.0512(7) Uani 1 1 d .
H12A H 0.4054 0.4257 0.3682 0.061 Uiso 1 1 calc R
C13 C 0.3621(3) 0.2795(3) 0.3785(2) 0.0537(8) Uani 1 1 d .
H13A H 0.4480 0.2859 0.4165 0.064 Uiso 1 1 calc R
C14 C 0.2181(4) 0.0839(3) 0.3565(3) 0.0625(9) Uani 1 1 d .
C15 C 0.1696(6) 0.0040(4) 0.2684(3) 0.0830(13) Uani 1 1 d .
H15A H 0.0792 -0.0055 0.2294 0.124 Uiso 1 1 calc R
H15B H 0.1624 -0.0613 0.2793 0.124 Uiso 1 1 calc R
H15C H 0.2361 0.0276 0.2403 0.124 Uiso 1 1 calc R
C16 C 0.3607(5) 0.0962(4) 0.4198(3) 0.0834(13) Uani 1 1 d .
H16A H 0.3920 0.1471 0.4762 0.125 Uiso 1 1 calc R
H16B H 0.4286 0.1189 0.3925 0.125 Uiso 1 1 calc R
H16C H 0.3507 0.0303 0.4304 0.125 Uiso 1 1 calc R
C17 C 0.1171(5) 0.0561(4) 0.4047(3) 0.0852(13) Uani 1 1 d .
H17A H 0.0272 0.0483 0.3665 0.128 Uiso 1 1 calc R
H17B H 0.1533 0.1107 0.4596 0.128 Uiso 1 1 calc R
H17C H 0.1068 -0.0084 0.4186 0.128 Uiso 1 1 calc R
N21 N 0.1638(2) 0.41526(18) 0.17550(16) 0.0398(5) Uani 1 1 d .
C21 C 0.1692(3) 0.3596(2) 0.10377(19) 0.0373(6) Uani 1 1 d .
N22 N 0.1805(2) 0.41613(19) 0.04388(16) 0.0420(5) Uani 1 1 d .
C22 C 0.1736(3) 0.5089(2) 0.1614(2) 0.0503(7) Uani 1 1 d .
H22A H 0.1731 0.5623 0.2008 0.060 Uiso 1 1 calc R
C23 C 0.1841(4) 0.5101(2) 0.0807(2) 0.0510(7) Uani 1 1 d .
H23A H 0.1923 0.5644 0.0545 0.061 Uiso 1 1 calc R
C24 C 0.1830(3) 0.3837(3) -0.0492(2) 0.0516(7) Uani 1 1 d .
C25 C 0.0437(4) 0.2910(4) -0.1084(2) 0.0721(11) Uani 1 1 d .
H25A H -0.0317 0.3097 -0.1120 0.108 Uiso 1 1 calc R
H25B H 0.0317 0.2335 -0.0830 0.108 Uiso 1 1 calc R
H25C H 0.0429 0.2710 -0.1679 0.108 Uiso 1 1 calc R
C26 C 0.3088(4) 0.3607(4) -0.0394(3) 0.0662(10) Uani 1 1 d .
H26A H 0.3106 0.3400 -0.0980 0.099 Uiso 1 1 calc R
H26B H 0.3012 0.3052 -0.0118 0.099 Uiso 1 1 calc R
H26C H 0.3939 0.4223 -0.0024 0.099 Uiso 1 1 calc R
C27 C 0.2003(5) 0.4751(4) -0.0891(3) 0.0760(11) Uani 1 1 d .
H27A H 0.1216 0.4906 -0.0954 0.114 Uiso 1 1 calc R
H27B H 0.2046 0.4571 -0.1473 0.114 Uiso 1 1 calc R
H27C H 0.2856 0.5354 -0.0498 0.114 Uiso 1 1 calc R
N31 N -0.0188(3) 0.3533(2) 0.24989(16) 0.0451(6) Uani 1 1 d .
C31 C -0.1422(3) 0.2963(2) 0.17955(19) 0.0400(6) Uani 1 1 d .
N32 N -0.2481(3) 0.2773(2) 0.21036(17) 0.0485(6) Uani 1 1 d .
C32 C -0.0488(4) 0.3705(3) 0.3252(2) 0.0645(10) Uani 1 1 d .
H32A H 0.0173 0.4081 0.3833 0.077 Uiso 1 1 calc R
C33 C -0.1879(4) 0.3249(3) 0.3018(2) 0.0651(10) Uani 1 1 d .
H33A H -0.2356 0.3252 0.3403 0.078 Uiso 1 1 calc R
C34 C -0.4036(3) 0.2070(3) 0.1578(2) 0.0528(8) Uani 1 1 d .
C35 C -0.4797(4) 0.2083(4) 0.2227(3) 0.0754(11) Uani 1 1 d .
H35A H -0.4686 0.2778 0.2440 0.113 Uiso 1 1 calc R
H35B H -0.4402 0.1864 0.2730 0.113 Uiso 1 1 calc R
H35C H -0.5779 0.1614 0.1918 0.113 Uiso 1 1 calc R
C36 C -0.4222(4) 0.0964(3) 0.1248(3) 0.0699(11) Uani 1 1 d .
H36A H -0.3738 0.0949 0.0846 0.105 Uiso 1 1 calc R
H36B H -0.5206 0.0500 0.0933 0.105 Uiso 1 1 calc R
H36C H -0.3841 0.0745 0.1754 0.105 Uiso 1 1 calc R
C37 C -0.4608(4) 0.2480(3) 0.0826(3) 0.0629(9) Uani 1 1 d .
H37A H -0.4462 0.3178 0.1073 0.094 Uiso 1 1 calc R
H37B H -0.5597 0.2037 0.0507 0.094 Uiso 1 1 calc R
H37C H -0.4131 0.2486 0.0417 0.094 Uiso 1 1 calc R

loop_
_atom_site_aniso_label
_atom_site_aniso_U_11
_atom_site_aniso_U_22
_atom_site_aniso_U_33
_atom_site_aniso_U_23
_atom_site_aniso_U_13
_atom_site_aniso_U_12
Ga1 0.03442(16) 0.03257(17) 0.04753(19) 0.00516(13) 0.00764(13) 0.01191(13)
Ga2 0.0603(2) 0.0528(2) 0.0544(2) 0.01654(17) 0.01615(17) 0.02522(18)
S1 0.0431(4) 0.0476(4) 0.0590(5) 0.0234(4) 0.0078(3) 0.0052(3)
S2 0.0400(3) 0.0341(3) 0.0578(4) 0.0124(3) 0.0176(3) 0.0188(3)
S3 0.0418(4) 0.0498(4) 0.0373(3) 0.0078(3) 0.0117(3) 0.0248(3)
Cl1 0.0448(4) 0.0463(4) 0.0852(6) -0.0166(4) 0.0072(4) 0.0131(3)
Cl2 0.1522(14) 0.1486(15) 0.1151(11) 0.0754(11) 0.0265(10) 0.0971(13)
Cl3 0.0710(6) 0.0820(8) 0.1212(10) 0.0385(7) 0.0298(6) 0.0141(6)
Cl4 0.0821(7) 0.0910(8) 0.0726(6) -0.0108(6) 0.0320(5) 0.0187(6)
Cl5 0.0963(7) 0.0773(7) 0.0789(6) 0.0225(5) 0.0440(6) 0.0477(6)
B 0.0399(15) 0.0389(16) 0.0365(15) 0.0027(13) 0.0090(12) 0.0107(13)
N11 0.0364(12) 0.0419(13) 0.0416(12) 0.0123(10) 0.0057(10) 0.0087(10)
C11 0.0422(14) 0.0440(16) 0.0396(14) 0.0146(12) 0.0097(12) 0.0121(12)
N12 0.0504(14) 0.0503(15) 0.0405(13) 0.0178(11) 0.0114(11) 0.0196(12)
C12 0.0397(15) 0.0553(18) 0.0433(16) 0.0090(14) 0.0109(12) 0.0110(14)
C13 0.0445(16) 0.063(2) 0.0427(16) 0.0145(14) 0.0081(13) 0.0194(15)
C14 0.073(2) 0.060(2) 0.058(2) 0.0293(17) 0.0199(17) 0.0334(18)
C15 0.102(3) 0.063(2) 0.073(3) 0.018(2) 0.015(2) 0.039(2)
C16 0.094(3) 0.073(3) 0.073(3) 0.026(2) 0.006(2) 0.045(2)
C17 0.097(3) 0.088(3) 0.092(3) 0.061(3) 0.049(3) 0.040(3)
N21 0.0366(11) 0.0349(12) 0.0452(12) 0.0104(10) 0.0138(9) 0.0148(9)
C21 0.0337(12) 0.0314(13) 0.0445(14) 0.0086(11) 0.0136(11) 0.0140(10)
N22 0.0444(12) 0.0414(13) 0.0475(13) 0.0174(10) 0.0221(10) 0.0211(11)
C22 0.0578(18) 0.0370(15) 0.0616(19) 0.0137(13) 0.0266(15) 0.0239(14)
C23 0.0621(19) 0.0398(16) 0.0625(19) 0.0222(14) 0.0303(16) 0.0263(14)
C24 0.0559(18) 0.066(2) 0.0493(17) 0.0241(15) 0.0280(14) 0.0346(16)
C25 0.067(2) 0.093(3) 0.0465(19) 0.0166(19) 0.0149(16) 0.032(2)
C26 0.067(2) 0.095(3) 0.066(2) 0.032(2) 0.0384(18) 0.053(2)
C27 0.103(3) 0.094(3) 0.073(2) 0.054(2) 0.054(2) 0.061(3)
N31 0.0423(12) 0.0451(13) 0.0374(12) 0.0036(10) 0.0124(10) 0.0137(11)
C31 0.0393(14) 0.0397(14) 0.0420(14) 0.0107(11) 0.0152(11) 0.0188(12)
N32 0.0420(13) 0.0547(15) 0.0469(14) 0.0122(12) 0.0201(11) 0.0179(12)
C32 0.0554(19) 0.075(2) 0.0425(17) 0.0019(16) 0.0190(14) 0.0124(17)
C33 0.0545(19) 0.084(3) 0.0441(17) 0.0061(17) 0.0252(15) 0.0178(18)
C34 0.0384(15) 0.0567(19) 0.0636(19) 0.0211(15) 0.0190(14) 0.0204(14)
C35 0.052(2) 0.100(3) 0.078(3) 0.032(2) 0.0342(19) 0.028(2)
C36 0.0448(17) 0.052(2) 0.103(3) 0.019(2) 0.0231(19) 0.0161(15)
C37 0.0523(18) 0.067(2) 0.077(2) 0.0250(19) 0.0228(17) 0.0334(17)

loop_
_atom_type_symbol
_atom_type_description
_atom_type_scat_dispersion_real
_atom_type_scat_dispersion_imag
_atom_type_scat_source
C C 0.0033 0.0016 'International Tables Vol C Tables 4.2.6.8 and 6.1.1.4'
H H 0.0000 0.0000 'International Tables Vol C Tables 4.2.6.8 and 6.1.1.4'
B B 0.0013 0.0007 'International Tables Vol C Tables 4.2.6.8 and 6.1.1.4'
N N 0.0061 0.0033 'International Tables Vol C Tables 4.2.6.8 and 6.1.1.4'
S S 0.1246 0.1234 'International Tables Vol C Tables 4.2.6.8 and 6.1.1.4'
Cl Cl 0.1484 0.1585 'International Tables Vol C Tables 4.2.6.8 and 6.1.1.4'
Ga Ga 0.2307 1.6083 'International Tables Vol C Tables 4.2.6.8 and 6.1.1.4'

loop_
_geom_angle_atom_site_label_1
_geom_angle_atom_site_label_2
_geom_angle_atom_site_label_3
_geom_angle
Cl1 Ga1 S2 112.20(4)
Cl1 Ga1 S1 111.52(4)
S2 Ga1 S1 109.95(3)
Cl1 Ga1 S3 109.19(3)
S2 Ga1 S3 107.32(3)
S1 Ga1 S3 106.41(3)
Cl2 Ga2 Cl4 110.06(7)
Cl2 Ga2 Cl3 110.96(7)
Cl4 Ga2 Cl3 108.91(6)
Cl2 Ga2 Cl5 109.67(7)
Cl4 Ga2 Cl5 105.56(5)
Cl3 Ga2 Cl5 111.53(6)
C11 S1 Ga1 99.28(10)
C21 S2 Ga1 97.14(9)
C31 S3 Ga1 96.67(10)
H1 B N21 104.6(18)
H1 B N11 107.4(18)
N21 B N11 113.6(3)
H1 B N31 106.5(18)
N21 B N31 112.5(2)
N11 B N31 111.6(3)
C11 N11 C12 107.1(3)
C11 N11 B 133.6(2)
C12 N11 B 119.1(3)
N12 C11 N11 109.1(2)
N12 C11 S1 125.3(2)
N11 C11 S1 125.6(2)
C11 N12 C13 107.0(3)
C11 N12 C14 127.7(3)
C13 N12 C14 125.2(3)
C13 C12 N11 108.2(3)
C12 C13 N12 108.7(3)
C15 C14 N12 109.6(3)
C15 C14 C17 113.7(4)
N12 C14 C17 107.9(3)
C15 C14 C16 109.2(4)
N12 C14 C16 108.3(3)
C17 C14 C16 107.9(4)
C21 N21 C22 108.0(2)
C21 N21 B 133.8(2)
C22 N21 B 118.0(2)
N21 C21 N22 108.6(2)
N21 C21 S2 126.1(2)
N22 C21 S2 125.2(2)
C21 N22 C23 107.5(2)
C21 N22 C24 128.0(2)
C23 N22 C24 124.5(3)
C23 C22 N21 108.2(3)
C22 C23 N22 107.6(3)
C25 C24 C27 109.2(3)
C25 C24 C26 113.0(3)
C27 C24 C26 108.7(3)
C25 C24 N22 108.6(3)
C27 C24 N22 108.0(3)
C26 C24 N22 109.2(3)
C31 N31 C32 107.3(3)
C31 N31 B 133.9(2)
C32 N31 B 118.6(2)
N31 C31 N32 108.6(2)
N31 C31 S3 125.8(2)
N32 C31 S3 125.6(2)
C31 N32 C33 107.5(3)
C31 N32 C34 127.4(3)
C33 N32 C34 124.8(3)
C33 C32 N31 109.1(3)
C32 C33 N32 107.6(3)
C37 C34 N32 110.3(3)
C37 C34 C36 113.2(3)
N32 C34 C36 108.1(3)
C37 C34 C35 108.6(3)
N32 C34 C35 107.8(3)
C36 C34 C35 108.7(3)

loop_
_geom_bond_atom_site_label_1
_geom_bond_atom_site_label_2
_geom_bond_distance
Ga1 Cl1 2.1669(8)
Ga1 S2 2.2702(8)
Ga1 S1 2.2780(9)
Ga1 S3 2.2876(8)
Ga2 Cl2 2.1482(13)
Ga2 Cl4 2.1659(11)
Ga2 Cl3 2.1759(13)
Ga2 Cl5 2.1770(12)
S1 C11 1.744(3)
S2 C21 1.739(3)
S3 C31 1.739(3)
B H1 1.091(18)
B N21 1.557(4)
B N11 1.561(4)
B N31 1.565(4)
N11 C11 1.361(4)
N11 C12 1.383(4)
C11 N12 1.348(4)
N12 C13 1.386(4)
N12 C14 1.510(4)
C12 C13 1.330(5)
C14 C15 1.504(6)
C14 C17 1.514(6)
C14 C16 1.538(6)
N21 C21 1.344(4)
N21 C22 1.370(4)
C21 N22 1.356(4)
N22 C23 1.381(4)
N22 C24 1.523(4)
C22 C23 1.348(5)
C24 C25 1.516(5)
C24 C27 1.522(5)
C24 C26 1.522(5)
N31 C31 1.346(4)
N31 C32 1.368(4)
C31 N32 1.359(4)
N32 C33 1.374(4)
N32 C34 1.516(4)
C32 C33 1.333(5)
C34 C37 1.505(5)
C34 C36 1.521(5)
C34 C35 1.531(5)

loop_
_platon_squeeze_void_nr
_platon_squeeze_void_average_x
_platon_squeeze_void_average_y
_platon_squeeze_void_average_z
_platon_squeeze_void_volume
_platon_squeeze_void_count_electrons
_platon_squeeze_void_content
1 -0.499 0.001 0.500 684 228 ' '
